data_2227735
loop_
_publ_author_name
'Liu, Jiuqiang'
'Wei, Zengbin'
'Wei, Xilian'
'Zhang, Chong'

_publ_section_title
;
 2-Hydroxy-3-octyloxy-<i>N</i>,<i>N</i>,<i>N</i>-trimethylpropan-1-aminium
 bromide
;
_journal_coeditor_code JJ2054
_journal_issue 11
_journal_name_full 'Acta Crystallographica Section E'
_journal_page_first o2865
_journal_paper_doi 10.1107/S1600536810040705
_journal_volume 66
_journal_year 2010
_chemical_formula_iupac 'C14 H32 N O2 +, Br -'
_chemical_formula_moiety 'C14 H32 N O2 +, Br -'
_chemical_formula_sum 'C14 H32 Br N O2'
_chemical_formula_weight 326.32
_chemical_name_systematic
;
2-Hydroxy-3-octyloxy-<i>N</i>,<i>N</i>,<i>N</i>-trimethylpropan-1-aminium
bromide
;
_space_group_IT_number 4
_symmetry_cell_setting monoclinic
_symmetry_space_group_name_Hall 'P 2yb'
_symmetry_space_group_name_H-M 'P 1 21 1'
_atom_sites_solution_hydrogens geom
_atom_sites_solution_primary direct
_atom_sites_solution_secondary difmap
_audit_creation_method SHELXL-97
_cell_angle_alpha 90.00
_cell_angle_beta 92.9230(10)
_cell_angle_gamma 90.00
_cell_formula_units_Z 2
_cell_length_a 5.9713(11)
_cell_length_b 7.4780(12)
_cell_length_c 19.992(2)
_cell_measurement_reflns_used 889
_cell_measurement_temperature 298(2)
_cell_measurement_theta_max 28.419
_cell_measurement_theta_min 3.065
_cell_volume 891.5(2)
_computing_cell_refinement 'SAINT (Siemens, 1996)'
_computing_data_collection 'SMART (Siemens, 1996)'
_computing_data_reduction 'SAINT (Siemens, 1996)'
_computing_molecular_graphics 'SHELXTL (Sheldrick, 2008)'
_computing_publication_material 'SHELXTL (Sheldrick, 2008)'
_computing_structure_refinement 'SHELXL97 (Sheldrick, 2008)'
_computing_structure_solution 'SHELXS97 (Sheldrick, 2008)'
_diffrn_ambient_temperature 298(2)
_diffrn_measured_fraction_theta_full 0.981
_diffrn_measured_fraction_theta_max 0.981
_diffrn_measurement_device_type 'Siemens SMART CCD area-detector'
_diffrn_measurement_method 'phi and omega scans'
_diffrn_radiation_monochromator graphite
_diffrn_radiation_source 'fine-focus sealed tube'
_diffrn_radiation_type MoK\a
_diffrn_radiation_wavelength 0.71073
_diffrn_reflns_av_R_equivalents 0.1346
_diffrn_reflns_av_sigmaI/netI 0.1467
_diffrn_reflns_limit_h_max 7
_diffrn_reflns_limit_h_min -7
_diffrn_reflns_limit_k_max 8
_diffrn_reflns_limit_k_min -7
_diffrn_reflns_limit_l_max 23
_diffrn_reflns_limit_l_min -19
_diffrn_reflns_number 4642
_diffrn_reflns_theta_full 25.01
_diffrn_reflns_theta_max 25.01
_diffrn_reflns_theta_min 2.04
_exptl_absorpt_coefficient_mu 2.303
_exptl_absorpt_correction_T_max 0.9135
_exptl_absorpt_correction_T_min 0.4447
_exptl_absorpt_correction_type multi-scan
_exptl_absorpt_process_details '(SABABS; Sheldrick, 1996)'
_exptl_crystal_colour colourless
_exptl_crystal_density_diffrn 1.216
_exptl_crystal_density_method 'not measured'
_exptl_crystal_description block
_exptl_crystal_F_000 348
_exptl_crystal_size_max 0.42
_exptl_crystal_size_mid 0.30
_exptl_crystal_size_min 0.04
_refine_diff_density_max 0.735
_refine_diff_density_min -0.298
_refine_ls_abs_structure_details 'Flack (1983), <b>1124 FRIEDEL PAIRS</b>'
_refine_ls_abs_structure_Flack 0.02(7)
_refine_ls_extinction_method none
_refine_ls_goodness_of_fit_ref 1.026
_refine_ls_hydrogen_treatment constr
_refine_ls_matrix_type full
_refine_ls_number_parameters 211
_refine_ls_number_reflns 2827
_refine_ls_number_restraints 1
_refine_ls_restrained_S_all 1.026
_refine_ls_R_factor_all 0.1837
_refine_ls_R_factor_gt 0.0810
_refine_ls_shift/su_max 0.001
_refine_ls_shift/su_mean 0.000
_refine_ls_structure_factor_coef Fsqd
_refine_ls_weighting_details 'calc w=1/[\s^2^(Fo^2^)+(0.0713P)^2^+0.0000P] where P=(Fo^2^+2Fc^2^)/3'
_refine_ls_weighting_scheme calc
_refine_ls_wR_factor_gt 0.1670
_refine_ls_wR_factor_ref 0.1989
_reflns_number_gt 1168
_reflns_number_total 2827
_reflns_threshold_expression I>2sigma(I)
_cod_data_source_file jj2054.cif
_cod_data_source_block I
_cod_original_cell_volume 891.6(2)
_cod_original_sg_symbol_H-M 'P 21'
_cod_database_code 2227735
_cod_database_fobs_code 2227735

loop_
_symmetry_equiv_pos_as_xyz
'x, y, z'
'-x, y+1/2, -z'

loop_
_atom_site_type_symbol
_atom_site_label
_atom_site_fract_x
_atom_site_fract_y
_atom_site_fract_z
_atom_site_U_iso_or_equiv
_atom_site_adp_type
_atom_site_calc_flag
_atom_site_refinement_flags
_atom_site_occupancy
_atom_site_disorder_assembly
_atom_site_disorder_group
Br Br1 0.66822(19) 0.4416(9) 0.40071(6) 0.0909(6) Uani d . 1 . .
N N1 0.0535(12) 0.941(5) 0.3976(4) 0.070(2) Uani d . 1 . .
O O1 -0.02(4) 0.902(10) 0.186(9) 0.09(2) Uani d P 0.57(3) A 1
O O2 -0.389(6) 1.064(4) 0.3144(15) 0.077(10) Uani d P 0.57(3) A 1
H H2 -0.3915 1.1580 0.3356 0.116 Uiso calc PR 0.57(3) A 1
C C1 -0.039(17) 0.883(12) 0.330(5) 0.08(2) Uani d P 0.57(3) A 1
H H1A -0.1382 0.7816 0.3346 0.099 Uiso calc PR 0.57(3) A 1
H H1B 0.0832 0.8449 0.3028 0.099 Uiso calc PR 0.57(3) A 1
C C2 -0.168(12) 1.034(9) 0.293(3) 0.079(16) Uani d P 0.57(3) A 1
H H2A -0.0811 1.1452 0.2950 0.094 Uiso calc PR 0.57(3) A 1
C C3 -0.205(15) 0.969(10) 0.221(4) 0.08(3) Uani d P 0.57(3) A 1
H H3A -0.3176 0.8756 0.2211 0.100 Uiso calc PR 0.57(3) A 1
H H3B -0.2699 1.0678 0.1952 0.100 Uiso calc PR 0.57(3) A 1
O O1' -0.01(5) 0.970(11) 0.192(12) 0.09(4) Uani d P 0.43(3) A 2
O O2' -0.364(7) 0.801(5) 0.3282(19) 0.077(13) Uani d P 0.43(3) A 2
H H2' -0.3683 0.6949 0.3386 0.116 Uiso calc PR 0.43(3) A 2
C C1' -0.02(2) 0.979(13) 0.326(6) 0.08(3) Uani d P 0.43(3) A 2
H H1'1 0.1120 0.9954 0.3008 0.097 Uiso calc PR 0.43(3) A 2
H H1'2 -0.1025 1.0912 0.3248 0.097 Uiso calc PR 0.43(3) A 2
C C2' -0.168(16) 0.834(12) 0.292(4) 0.08(2) Uani d P 0.43(3) A 2
H H2'1 -0.0803 0.7237 0.2939 0.095 Uiso calc PR 0.43(3) A 2
C C3' -0.22(2) 0.870(17) 0.218(6) 0.09(3) Uani d P 0.43(3) A 2
H H3'1 -0.3563 0.9451 0.2117 0.104 Uiso calc PR 0.43(3) A 2
H H3'2 -0.2504 0.7592 0.1934 0.104 Uiso calc PR 0.43(3) A 2
C C4 0.190(5) 1.104(5) 0.4099(15) 0.099(11) Uani d . 1 A .
H H4A 0.2923 1.1176 0.3747 0.148 Uiso calc R 1 . .
H H4B 0.2727 1.0933 0.4521 0.148 Uiso calc R 1 . .
H H4C 0.0932 1.2064 0.4107 0.148 Uiso calc R 1 . .
C C5 0.206(4) 0.784(5) 0.4109(15) 0.096(10) Uani d . 1 A .
H H5A 0.3187 0.7822 0.3783 0.144 Uiso calc R 1 . .
H H5B 0.1202 0.6759 0.4079 0.144 Uiso calc R 1 . .
H H5C 0.2766 0.7947 0.4549 0.144 Uiso calc R 1 . .
C C6 -0.1293(12) 0.936(4) 0.4460(4) 0.078(3) Uani d . 1 A .
H H6A -0.0659 0.9507 0.4907 0.116 Uiso calc R 1 . .
H H6B -0.2045 0.8222 0.4425 0.116 Uiso calc R 1 . .
H H6C -0.2347 1.0298 0.4358 0.116 Uiso calc R 1 . .
C C7 -0.0337(12) 0.978(4) 0.1194(4) 0.104(8) Uani d R 1 . .
H H7A -0.0355 1.1079 0.1219 0.125 Uiso calc PR 0.57(3) A 1
H H7B -0.1696 0.9387 0.0952 0.125 Uiso calc PR 0.57(3) A 1
H H7C -0.0705 1.0997 0.1058 0.125 Uiso d PR 0.43(3) A 2
H H7D -0.1588 0.9023 0.1052 0.125 Uiso d PR 0.43(3) A 2
C C8 0.169(2) 0.915(5) 0.0850(6) 0.103(7) Uani d . 1 A .
H H8A 0.2919 0.9934 0.0992 0.123 Uiso calc R 1 . .
H H8B 0.2056 0.7973 0.1025 0.123 Uiso calc R 1 . .
C C9 0.168(2) 0.903(4) 0.0123(6) 0.112(9) Uani d . 1 . .
H H9A 0.0434 0.9736 -0.0059 0.135 Uiso calc R 1 A .
H H9B 0.1380 0.7795 0.0001 0.135 Uiso calc R 1 . .
C C10 0.375(2) 0.961(5) -0.0225(6) 0.109(5) Uani d . 1 A .
H H10A 0.5057 0.9083 0.0006 0.131 Uiso calc R 1 . .
H H10B 0.3888 1.0895 -0.0193 0.131 Uiso calc R 1 . .
C C11 0.371(3) 0.907(5) -0.0954(6) 0.122(10) Uani d . 1 . .
H H11A 0.3381 0.7804 -0.0983 0.146 Uiso calc R 1 A .
H H11B 0.2489 0.9700 -0.1188 0.146 Uiso calc R 1 . .
C C12 0.581(2) 0.941(7) -0.1320(6) 0.117(4) Uani d . 1 A .
H H12A 0.6494 1.0475 -0.1121 0.141 Uiso calc R 1 . .
H H12B 0.6818 0.8427 -0.1210 0.141 Uiso calc R 1 . .
C C13 0.581(3) 0.964(7) -0.2030(7) 0.131(8) Uani d . 1 . .
H H13A 0.5496 1.0895 -0.2123 0.157 Uiso calc R 1 A .
H H13B 0.4562 0.8963 -0.2226 0.157 Uiso calc R 1 . .
C C14 0.781(3) 0.916(7) -0.2394(8) 0.151(9) Uani d . 1 A .
H H14A 0.9120 0.9673 -0.2171 0.227 Uiso calc R 1 . .
H H14B 0.7654 0.9609 -0.2843 0.227 Uiso calc R 1 . .
H H14C 0.7959 0.7882 -0.2404 0.227 Uiso calc R 1 . .

loop_
_atom_site_aniso_label
_atom_site_aniso_U_11
_atom_site_aniso_U_22
_atom_site_aniso_U_33
_atom_site_aniso_U_12
_atom_site_aniso_U_13
_atom_site_aniso_U_23
Br1 0.0819(8) 0.0684(8) 0.1204(10) -0.001(2) -0.0165(6) 0.005(2)
N1 0.056(4) 0.076(6) 0.078(6) 0.00(2) 0.007(5) 0.011(19)
O1 0.10(4) 0.10(3) 0.08(4) 0.00(6) 0.01(3) 0.01(5)
O2 0.067(18) 0.078(16) 0.087(17) -0.005(12) 0.003(12) -0.006(12)
C1 0.08(4) 0.09(3) 0.07(5) 0.00(5) 0.01(3) 0.01(5)
C2 0.08(4) 0.08(4) 0.08(4) 0.00(3) 0.01(4) 0.01(3)
C3 0.08(4) 0.09(8) 0.07(4) 0.00(4) 0.00(3) 0.01(4)
O1' 0.10(6) 0.10(8) 0.08(5) 0.00(8) 0.01(4) 0.01(7)
O2' 0.07(2) 0.08(2) 0.09(2) -0.005(15) 0.003(17) -0.006(16)
C1' 0.08(5) 0.09(8) 0.07(6) 0.00(6) 0.01(4) 0.01(6)
C2' 0.08(5) 0.09(6) 0.08(6) 0.00(4) 0.01(5) 0.01(4)
C3' 0.09(5) 0.10(6) 0.08(5) 0.00(6) 0.01(4) 0.01(5)
C4 0.09(2) 0.10(3) 0.11(3) -0.015(18) 0.00(2) 0.022(18)
C5 0.08(2) 0.09(3) 0.12(3) 0.026(17) 0.010(19) -0.003(17)
C6 0.060(6) 0.103(9) 0.070(6) 0.007(19) 0.008(5) 0.020(19)
C7 0.105(10) 0.12(2) 0.084(10) -0.003(12) 0.005(8) 0.007(13)
C8 0.108(10) 0.12(2) 0.078(9) 0.000(14) 0.008(7) 0.011(14)
C9 0.119(11) 0.14(3) 0.080(10) 0.000(13) 0.000(8) 0.006(12)
C10 0.124(10) 0.128(15) 0.074(9) -0.01(2) -0.001(7) 0.016(17)
C11 0.127(12) 0.15(3) 0.084(10) -0.008(15) 0.000(9) 0.004(13)
C12 0.133(11) 0.134(12) 0.086(10) 0.00(4) 0.003(8) 0.01(3)
C13 0.139(13) 0.16(2) 0.090(11) 0.00(2) 0.005(9) 0.01(2)
C14 0.163(15) 0.19(3) 0.098(11) 0.03(3) 0.009(11) 0.01(2)

loop_
_atom_type_symbol
_atom_type_description
_atom_type_scat_dispersion_real
_atom_type_scat_dispersion_imag
_atom_type_scat_source
C C 0.0033 0.0016 'International Tables Vol C Tables 4.2.6.8 and 6.1.1.4'
H H 0.0000 0.0000 'International Tables Vol C Tables 4.2.6.8 and 6.1.1.4'
O O 0.0106 0.0060 'International Tables Vol C Tables 4.2.6.8 and 6.1.1.4'
Br Br -0.2901 2.4595 'International Tables Vol C Tables 4.2.6.8 and 6.1.1.4'
N N 0.0061 0.0033 'International Tables Vol C Tables 4.2.6.8 and 6.1.1.4'

loop_
_geom_angle_atom_site_label_1
_geom_angle_atom_site_label_2
_geom_angle_atom_site_label_3
_geom_angle_site_symmetry_1
_geom_angle_site_symmetry_3
_geom_angle
_geom_angle_publ_flag
C4 N1 C6 . . 109(3) ?
C4 N1 C1' . . 98(5) ?
C6 N1 C1' . . 116(5) ?
C4 N1 C5 . . 106.9(8) ?
C6 N1 C5 . . 109(2) ?
C1' N1 C5 . . 118(5) ?
C4 N1 C1 . . 124(4) ?
C6 N1 C1 . . 109(4) ?
C1' N1 C1 . . 28(3) ?
C5 N1 C1 . . 97(4) ?
C3 O1 C7 . . 108(10) ?
C2 O2 H2 . . 109.5 ?
N1 C1 C2 . . 112(7) ?
N1 C1 H1A . . 109.3 ?
C2 C1 H1A . . 109.3 ?
N1 C1 H1B . . 109.3 ?
C2 C1 H1B . . 109.3 ?
H1A C1 H1B . . 108.0 ?
O2 C2 C3 . . 104(6) ?
O2 C2 C1 . . 115(5) ?
C3 C2 C1 . . 105(6) ?
O2 C2 H2A . . 110.7 ?
C3 C2 H2A . . 110.7 ?
C1 C2 H2A . . 110.8 ?
O1 C3 C2 . . 120(9) ?
O1 C3 H3A . . 107.4 ?
C2 C3 H3A . . 107.4 ?
O1 C3 H3B . . 107.4 ?
C2 C3 H3B . . 107.4 ?
H3A C3 H3B . . 106.9 ?
C7 O1' C3' . . 108(10) ?
C2' O2' H2' . . 109.5 ?
N1 C1' C2' . . 115(8) ?
N1 C1' H1'1 . . 108.4 ?
C2' C1' H1'1 . . 108.4 ?
N1 C1' H1'2 . . 108.4 ?
C2' C1' H1'2 . . 108.4 ?
H1'1 C1' H1'2 . . 107.5 ?
O2' C2' C3' . . 113(8) ?
O2' C2' C1' . . 111(7) ?
C3' C2' C1' . . 114(8) ?
O2' C2' H2'1 . . 106.3 ?
C3' C2' H2'1 . . 106.3 ?
C1' C2' H2'1 . . 106.3 ?
C2' C3' O1' . . 105(10) ?
C2' C3' H3'1 . . 110.7 ?
O1' C3' H3'1 . . 110.7 ?
C2' C3' H3'2 . . 110.7 ?
O1' C3' H3'2 . . 110.7 ?
H3'1 C3' H3'2 . . 108.8 ?
N1 C4 H4A . . 109.5 ?
N1 C4 H4B . . 109.5 ?
H4A C4 H4B . . 109.5 ?
N1 C4 H4C . . 109.5 ?
H4A C4 H4C . . 109.5 ?
H4B C4 H4C . . 109.5 ?
N1 C5 H5A . . 109.5 ?
N1 C5 H5B . . 109.5 ?
H5A C5 H5B . . 109.5 ?
N1 C5 H5C . . 109.5 ?
H5A C5 H5C . . 109.5 ?
H5B C5 H5C . . 109.5 ?
N1 C6 H6A . . 109.5 ?
N1 C6 H6B . . 109.5 ?
H6A C6 H6B . . 109.5 ?
N1 C6 H6C . . 109.5 ?
H6A C6 H6C . . 109.5 ?
H6B C6 H6C . . 109.5 ?
O1' C7 O1 . . 21(5) ?
O1' C7 C8 . . 114(10) ?
O1 C7 C8 . . 107(8) ?
O1' C7 H7A . . 89.5 ?
O1 C7 H7A . . 110.4 ?
C8 C7 H7A . . 110.4 ?
O1' C7 H7B . . 121.5 ?
O1 C7 H7B . . 110.4 ?
C8 C7 H7B . . 110.4 ?
H7A C7 H7B . . 108.6 ?
O1' C7 H7C . . 109.2 ?
O1 C7 H7C . . 129.1 ?
C8 C7 H7C . . 110.0 ?
H7A C7 H7C . . 22.6 ?
H7B C7 H7C . . 88.5 ?
O1' C7 H7D . . 107.7 ?
O1 C7 H7D . . 92.8 ?
C8 C7 H7D . . 108.0 ?
H7A C7 H7D . . 126.2 ?
H7B C7 H7D . . 20.3 ?
H7C C7 H7D . . 107.8 ?
C9 C8 C7 . . 121.2(14) ?
C9 C8 H8A . . 107.0 ?
C7 C8 H8A . . 107.0 ?
C9 C8 H8B . . 107.0 ?
C7 C8 H8B . . 107.0 ?
H8A C8 H8B . . 106.8 ?
C8 C9 C10 . . 118.8(16) ?
C8 C9 H9A . . 107.6 ?
C10 C9 H9A . . 107.6 ?
C8 C9 H9B . . 107.6 ?
C10 C9 H9B . . 107.6 ?
H9A C9 H9B . . 107.0 ?
C9 C10 C11 . . 113.5(19) ?
C9 C10 H10A . . 108.9 ?
C11 C10 H10A . . 108.9 ?
C9 C10 H10B . . 108.9 ?
C11 C10 H10B . . 108.9 ?
H10A C10 H10B . . 107.7 ?
C12 C11 C10 . . 117.1(18) ?
C12 C11 H11A . . 108.0 ?
C10 C11 H11A . . 108.0 ?
C12 C11 H11B . . 108.0 ?
C10 C11 H11B . . 108.0 ?
H11A C11 H11B . . 107.3 ?
C13 C12 C11 . . 123.2(13) ?
C13 C12 H12A . . 106.5 ?
C11 C12 H12A . . 106.5 ?
C13 C12 H12B . . 106.5 ?
C11 C12 H12B . . 106.5 ?
H12A C12 H12B . . 106.5 ?
C12 C13 C14 . . 120(2) ?
C12 C13 H13A . . 107.3 ?
C14 C13 H13A . . 107.3 ?
C12 C13 H13B . . 107.3 ?
C14 C13 H13B . . 107.3 ?
H13A C13 H13B . . 106.9 ?
C13 C14 H14A . . 109.5 ?
C13 C14 H14B . . 109.5 ?
H14A C14 H14B . . 109.5 ?
C13 C14 H14C . . 109.5 ?
H14A C14 H14C . . 109.5 ?
H14B C14 H14C . . 109.5 ?

loop_
_geom_bond_atom_site_label_1
_geom_bond_atom_site_label_2
_geom_bond_site_symmetry_2
_geom_bond_distance
_geom_bond_publ_flag
N1 C4 . 1.48(4) ?
N1 C6 . 1.495(10) ?
N1 C1' . 1.50(14) ?
N1 C5 . 1.50(4) ?
N1 C1 . 1.51(11) ?
O1 C3 . 1.4(2) ?
O1 C7 . 1.44(17) ?
O2 C2 . 1.42(6) ?
O2 H2 . 0.8200 ?
C1 C2 . 1.53(12) ?
C1 H1A . 0.9700 ?
C1 H1B . 0.9700 ?
C2 C3 . 1.53(10) ?
C2 H2A . 0.9800 ?
C3 H3A . 0.9700 ?
C3 H3B . 0.9700 ?
O1' C3' . 1.6(3) ?
O2' C2' . 1.43(7) ?
O2' H2' . 0.8200 ?
C1' C2' . 1.54(16) ?
C1' H1'1 . 0.9700 ?
C1' H1'2 . 0.9700 ?
C2' C3' . 1.53(13) ?
C2' H2'1 . 0.9800 ?
C3' H3'1 . 0.9700 ?
C3' H3'2 . 0.9700 ?
C4 H4A . 0.9600 ?
C4 H4B . 0.9600 ?
C4 H4C . 0.9600 ?
C5 H5A . 0.9600 ?
C5 H5B . 0.9600 ?
C5 H5C . 0.9600 ?
C6 H6A . 0.9600 ?
C6 H6B . 0.9600 ?
C6 H6C . 0.9600 ?
C7 C8 . 1.50(2) ?
C7 H7A . 0.9700 ?
C7 H7B . 0.9700 ?
C7 H7C . 0.9703 ?
C7 H7D . 0.9698 ?
C8 C9 . 1.456(16) ?
C8 H8A . 0.9700 ?
C8 H8B . 0.9700 ?
C9 C10 . 1.51(2) ?
C9 H9A . 0.9700 ?
C9 H9B . 0.9700 ?
C10 C11 . 1.51(2) ?
C10 H10A . 0.9700 ?
C10 H10B . 0.9700 ?
C11 C12 . 1.501(19) ?
C11 H11A . 0.9700 ?
C11 H11B . 0.9700 ?
C12 C13 . 1.431(18) ?
C12 H12A . 0.9700 ?
C12 H12B . 0.9700 ?
C13 C14 . 1.47(3) ?
C13 H13A . 0.9700 ?
C13 H13B . 0.9700 ?
C14 H14A . 0.9600 ?
C14 H14B . 0.9600 ?
C14 H14C . 0.9600 ?

loop_
_geom_hbond_atom_site_label_D
_geom_hbond_atom_site_label_H
_geom_hbond_atom_site_label_A
_geom_hbond_site_symmetry_A
_geom_hbond_distance_DH
_geom_hbond_distance_HA
_geom_hbond_distance_DA
_geom_hbond_angle_DHA
O2 H2 Br1 1_465 0.82 2.50 3.32(3) 170.6
O2' H2' Br1 1_455 0.82 2.27 3.05(4) 160.4

loop_
_geom_torsion_atom_site_label_1
_geom_torsion_atom_site_label_2
_geom_torsion_atom_site_label_3
_geom_torsion_atom_site_label_4
_geom_torsion_site_symmetry_1
_geom_torsion_site_symmetry_2
_geom_torsion_site_symmetry_3
_geom_torsion_site_symmetry_4
_geom_torsion
_geom_torsion_publ_flag
C4 N1 C1 C2 . . . . -52(8) ?
C6 N1 C1 C2 . . . . 80(7) ?
C1' N1 C1 C2 . . . . -29(12) ?
C5 N1 C1 C2 . . . . -168(6) ?
N1 C1 C2 O2 . . . . -78(9) ?
N1 C1 C2 C3 . . . . 168(6) ?
C7 O1 C3 C2 . . . . -136(8) ?
O2 C2 C3 O1 . . . . -172(8) ?
C1 C2 C3 O1 . . . . -50(11) ?
C4 N1 C1' C2' . . . . 179(8) ?
C6 N1 C1' C2' . . . . -66(10) ?
C5 N1 C1' C2' . . . . 65(10) ?
C1 N1 C1' C2' . . . . 17(11) ?
N1 C1' C2' O2' . . . . 57(12) ?
N1 C1' C2' C3' . . . . -175(8) ?
O2' C2' C3' O1' . . . . 160(9) ?
C1' C2' C3' O1' . . . . 33(14) ?
C7 O1' C3' C2' . . . . 169(9) ?
C3' O1' C7 C8 . . . . -130(11) ?
C3 O1 C7 C8 . . . . 177(7) ?
O1' C7 C8 C9 . . . . 176(6) ?
O1 C7 C8 C9 . . . . 155(6) ?
C7 C8 C9 C10 . . . . 140(3) ?
C8 C9 C10 C11 . . . . 168(3) ?
C9 C10 C11 C12 . . . . -173(3) ?
C10 C11 C12 C13 . . . . -155(4) ?
C11 C12 C13 C14 . . . . -152(4) ?
